data_9004222
loop_
_publ_author_name
'Bayliss, P.'

_publ_section_title
;
 Revised unit cell dimensions, space group,
 and chemical formua of some metallic minerals
;
_journal_name_full 'The Canadian Mineralogist'
_journal_page_first 751
_journal_page_last 755
_journal_volume 28
_journal_year 1990
_chemical_formula_sum 'Fe Pt'
_chemical_name_mineral Tetraferroplatinum
_space_group_IT_number 123
_symmetry_space_group_name_Hall '-P 4 2'
_symmetry_space_group_name_H-M 'P 4/m m m'
_cell_angle_alpha 90
_cell_angle_beta 90
_cell_angle_gamma 90
_cell_length_a 2.7235
_cell_length_b 2.7235
_cell_length_c 3.720
_cell_formula_units_Z 1
_cell_volume 27.593
_database_code_amcsd 0005247
_exptl_crystal_density_diffrn 15.101
_cod_database_code 9004222

loop_
_space_group_symop_operation_xyz
x,y,z
-y,-x,z
y,x,-z
y,-x,-z
-y,x,z
x,-y,z
-x,y,-z
x,y,-z
-x,-y,z
y,x,z
-y,-x,-z
-y,x,-z
y,-x,z
-x,y,z
x,-y,-z
-x,-y,-z

loop_
_atom_site_label
_atom_site_fract_x
_atom_site_fract_y
_atom_site_fract_z
Fe 0.00000 0.00000 0.00000
Pt 0.50000 0.50000 0.50000

loop_
_cod_related_entry_id
_cod_related_entry_database
_cod_related_entry_code
1 AMCSD 0005247
